data_1538630
loop_
_publ_author_name
'Lin, J.-C.'
'Guggenheim, S.'

_publ_section_title
;
 The crystal structure of a Li, Be-rich brittle mica: a
 dioctahedral-thiooctahedral intermediate
;
_journal_name_full 'American Mineralogist'
_journal_page_first 130
_journal_page_last 142
_journal_volume 68
_journal_year 1983
_chemical_formula_sum 'Al3.68 Be0.58 Ca H2.34 Li0.5 O12 Si1.74'
_chemical_name_systematic
;
Ca Li0.5 Al2 ((Be0.58 Al1.68 Si1.74) O10) (O H)2 H.34
;
_space_group_IT_number 15
_symmetry_space_group_name_Hall '-C 2yc'
_symmetry_space_group_name_H-M 'C 1 2/c 1'
_cell_angle_alpha 90
_cell_angle_beta 95.39
_cell_angle_gamma 90
_cell_formula_units_Z 4
_cell_length_a 5.058
_cell_length_b 8.763
_cell_length_c 19.111
_cell_volume 843.316
_citation_journal_id_ASTM AMMIAY
_cod_data_source_file Lin_AMMIAY_1983_1311.cif
_cod_data_source_block H2.34Al3.68Be0.58Ca1Li0.5O12Si1.74
_cod_original_cell_volume 843.3163
_cod_original_formula_sum 'H2.34 Al3.68 Be0.58 Ca1 Li0.5 O12 Si1.74'
_cod_database_code 1538630

loop_
_symmetry_equiv_pos_as_xyz
x,y,z
-x,y,-z+1/2
-x,-y,-z
x,-y,z-1/2
x+1/2,y+1/2,z
-x+1/2,y+1/2,-z+1/2
-x+1/2,-y+1/2,-z
x+1/2,-y+1/2,z-1/2

loop_
_atom_site_label
_atom_site_type_symbol
_atom_site_fract_x
_atom_site_fract_y
_atom_site_fract_z
_atom_site_occupancy
_atom_site_U_iso_or_equiv
Al1 Al+3 0.2538 0.0841 5e-05 1 0.0
Al3 Al+3 0.4567 0.2541 0.1437 0.41 0.0
Be1 Be+2 0.4657 0.9237 0.14373 0.14 0.0
Si2 Si+4 0.4567 0.2541 0.1437 0.44 0.0
Be2 Be+2 0.4567 0.2541 0.1437 0.15 0.0
Li1 Li+1 0.25 0.25 0.5 0.5 0.0
O1 O-2 0.9557 0.4374 0.0558 1 0.0
Ca1 Ca+2 0 0.0911 0.25 1 0.0
O2 O-2 0.3961 0.2514 0.05589 1 0.0
O5 O-2 0.2804 0.3933 0.1772 1 0.0
O6 O-2 0.4499 0.5674 0.0503 1 0.0
O4 O-2 0.2814 0.7773 0.1678 1 0.0
O3 O-2 0.3592 0.0871 0.176 1 0.0
Si1 Si+4 0.4657 0.9237 0.14373 0.43 0.0
Al2 Al+3 0.4657 0.9237 0.14373 0.43 0.0
